data_2214921
loop_
_publ_author_name
'Li-Min He'
'Ai-Xi Hu'
'Gao Cao'
'Jun-Jun Peng'

_publ_section_title
;
 Ethyl
 2-methyl-1-(4-phenylthiazol-2-yl)-1<i>H</i>-benzimidazole-6-carboxylate
;
_journal_coeditor_code XU2301
_journal_issue 8
_journal_name_full 'Acta Crystallographica Section E'
_journal_page_first o3643
_journal_page_last o3643
_journal_paper_doi 10.1107/S1600536807036483
_journal_volume 63
_journal_year 2007
_chemical_formula_iupac 'C20 H17 N3 O2 S'
_chemical_formula_moiety 'C20 H17 N3 O2 S'
_chemical_formula_sum 'C20 H17 N3 O2 S'
_chemical_formula_weight 363.44
_chemical_name_systematic
;
Ethyl 2-methyl-1-(4-phenylthiazol-2-yl)-1H-benzimidazole-6-carboxylate
;
_space_group_IT_number 2
_symmetry_cell_setting triclinic
_symmetry_space_group_name_Hall '-P 1'
_symmetry_space_group_name_H-M 'P -1'
_atom_sites_solution_hydrogens geom
_atom_sites_solution_primary direct
_atom_sites_solution_secondary difmap
_audit_creation_method SHELXL97
_cell_angle_alpha 109.8500(10)
_cell_angle_beta 100.8660(10)
_cell_angle_gamma 101.9500(10)
_cell_formula_units_Z 2
_cell_length_a 7.4220(4)
_cell_length_b 10.2999(6)
_cell_length_c 12.9328(7)
_cell_measurement_reflns_used 4266
_cell_measurement_temperature 173(2)
_cell_measurement_theta_max 27.0
_cell_measurement_theta_min 2.2
_cell_volume 873.04(8)
_computing_cell_refinement 'SAINT-Plus (Bruker, 2003)'
_computing_data_collection 'SMART (Bruker, 2001)'
_computing_data_reduction SAINT-Plus
_computing_molecular_graphics 'SHELXTL (Bruker, 1997)'
_computing_publication_material SHELXTL
_computing_structure_refinement 'SHELXL97 (Sheldrick, 1997)'
_computing_structure_solution 'SHELXS97 (Sheldrick, 1997)'
_diffrn_ambient_temperature 173(2)
_diffrn_measured_fraction_theta_full 0.99
_diffrn_measured_fraction_theta_max 0.99
_diffrn_measurement_device_type 'Bruker SMART 1000 CCD area-detector'
_diffrn_measurement_method '\f and \w'
_diffrn_radiation_monochromator graphite
_diffrn_radiation_source 'fine-focus sealed tube'
_diffrn_radiation_type MoK\a
_diffrn_radiation_wavelength 0.71073
_diffrn_reflns_av_R_equivalents 0.026
_diffrn_reflns_av_sigmaI/netI 0.036
_diffrn_reflns_limit_h_max 9
_diffrn_reflns_limit_h_min -9
_diffrn_reflns_limit_k_max 12
_diffrn_reflns_limit_k_min -12
_diffrn_reflns_limit_l_max 15
_diffrn_reflns_limit_l_min -15
_diffrn_reflns_number 6843
_diffrn_reflns_theta_full 26.0
_diffrn_reflns_theta_max 26.0
_diffrn_reflns_theta_min 1.7
_diffrn_standards_interval_count 0
_diffrn_standards_interval_time 0
_diffrn_standards_number 0
_exptl_absorpt_coefficient_mu 0.205
_exptl_absorpt_correction_type none
_exptl_crystal_colour yellow
_exptl_crystal_density_diffrn 1.383
_exptl_crystal_density_method 'not measured'
_exptl_crystal_description plate
_exptl_crystal_F_000 380
_exptl_crystal_size_max 0.48
_exptl_crystal_size_mid 0.41
_exptl_crystal_size_min 0.15
_refine_diff_density_max 0.24
_refine_diff_density_min -0.26
_refine_ls_extinction_method none
_refine_ls_goodness_of_fit_ref 1.086
_refine_ls_hydrogen_treatment constr
_refine_ls_matrix_type full
_refine_ls_number_parameters 237
_refine_ls_number_reflns 3373
_refine_ls_number_restraints 0
_refine_ls_restrained_S_all 1.000
_refine_ls_R_factor_all 0.047
_refine_ls_R_factor_gt 0.037
_refine_ls_shift/su_max 0.001
_refine_ls_shift/su_mean 0.000
_refine_ls_structure_factor_coef Fsqd
_refine_ls_weighting_details 'calc w = 1/[\s^2^(Fo^2^)+(0.0501P)^2^+0.3963P] where P=(Fo^2^+2Fc^2^)/3'
_refine_ls_weighting_scheme calc
_refine_ls_wR_factor_gt 0.100
_refine_ls_wR_factor_ref 0.107
_reflns_number_gt 2789
_reflns_number_total 3373
_reflns_threshold_expression I>2\s(I)
_cod_data_source_file xu2301.cif
_cod_data_source_block I
_cod_database_code 2214921
_cod_database_fobs_code 2214921

loop_
_symmetry_equiv_pos_as_xyz
'x, y, z'
'-x, -y, -z'

loop_
_atom_site_type_symbol
_atom_site_label
_atom_site_fract_x
_atom_site_fract_y
_atom_site_fract_z
_atom_site_U_iso_or_equiv
_atom_site_adp_type
_atom_site_calc_flag
_atom_site_refinement_flags
_atom_site_occupancy
S S1 0.15728(6) -0.11625(5) 0.37067(4) 0.02891(15) Uani d . 1
C C1 0.2904(3) 0.0828(2) 0.22862(15) 0.0288(4) Uani d . 1
C C2 0.1496(3) -0.0595(2) 0.15201(16) 0.0381(5) Uani d . 1
H H2A 0.1177 -0.0651 0.0732 0.057 Uiso calc R 1
H H2B 0.0328 -0.0702 0.1772 0.057 Uiso calc R 1
H H2C 0.2053 -0.1369 0.1551 0.057 Uiso calc R 1
C C3 0.4919(3) 0.2931(2) 0.28858(15) 0.0287(4) Uani d . 1
C C4 0.6071(3) 0.4251(2) 0.29823(16) 0.0323(4) Uani d . 1
H H4 0.6029 0.4486 0.2331 0.039 Uiso calc R 1
C C5 0.7263(3) 0.5196(2) 0.40374(16) 0.0313(4) Uani d . 1
H H5 0.8041 0.6101 0.4117 0.038 Uiso calc R 1
C C6 0.7356(3) 0.48484(19) 0.50072(15) 0.0267(4) Uani d . 1
C C7 0.6201(2) 0.35458(18) 0.49293(14) 0.0240(4) Uani d . 1
H H7 0.6245 0.3309 0.5580 0.029 Uiso calc R 1
C C8 0.4988(2) 0.26145(18) 0.38600(14) 0.0243(4) Uani d . 1
C C9 0.8658(3) 0.59264(19) 0.61240(16) 0.0288(4) Uani d . 1
C C10 0.9946(3) 0.6407(2) 0.80855(17) 0.0385(5) Uani d . 1
H H10A 0.9371 0.7189 0.8396 0.046 Uiso calc R 1
H H10B 1.1251 0.6844 0.8063 0.046 Uiso calc R 1
C C11 1.0032(4) 0.5554(3) 0.8808(2) 0.0744(9) Uani d . 1
H H11A 0.8743 0.5180 0.8863 0.112 Uiso calc R 1
H H11B 1.0887 0.6173 0.9576 0.112 Uiso calc R 1
H H11C 1.0523 0.4746 0.8462 0.112 Uiso calc R 1
C C12 0.3068(2) 0.05844(18) 0.41850(14) 0.0228(4) Uani d . 1
C C13 0.1779(2) -0.09185(19) 0.51055(15) 0.0269(4) Uani d . 1
H H13 0.1158 -0.1622 0.5346 0.032 Uiso calc R 1
C C14 0.2952(2) 0.04196(18) 0.58256(15) 0.0238(4) Uani d . 1
C C15 0.3498(2) 0.10339(19) 0.70895(14) 0.0247(4) Uani d . 1
C C16 0.3088(3) 0.0173(2) 0.76966(16) 0.0317(4) Uani d . 1
H H16 0.2450 -0.0830 0.7296 0.038 Uiso calc R 1
C C17 0.3611(3) 0.0781(2) 0.88837(17) 0.0390(5) Uani d . 1
H H17 0.3330 0.0187 0.9291 0.047 Uiso calc R 1
C C18 0.4534(3) 0.2235(3) 0.94804(17) 0.0441(5) Uani d . 1
H H18 0.4868 0.2644 1.0294 0.053 Uiso calc R 1
C C19 0.4973(3) 0.3099(2) 0.88858(17) 0.0432(5) Uani d . 1
H H19 0.5624 0.4100 0.9293 0.052 Uiso calc R 1
C C20 0.4463(3) 0.2503(2) 0.77009(16) 0.0336(4) Uani d . 1
H H20 0.4771 0.3099 0.7299 0.040 Uiso calc R 1
N N1 0.3646(2) 0.12445(15) 0.34639(12) 0.0245(3) Uani d . 1
N N2 0.3621(2) 0.18000(17) 0.19236(13) 0.0320(4) Uani d . 1
N N3 0.3666(2) 0.12749(15) 0.52841(12) 0.0241(3) Uani d . 1
O O1 0.9530(2) 0.71445(14) 0.62906(12) 0.0380(3) Uani d . 1
O O2 0.87693(19) 0.54106(14) 0.69478(11) 0.0336(3) Uani d . 1

loop_
_atom_site_aniso_label
_atom_site_aniso_U_11
_atom_site_aniso_U_22
_atom_site_aniso_U_33
_atom_site_aniso_U_12
_atom_site_aniso_U_13
_atom_site_aniso_U_23
S1 0.0304(3) 0.0264(2) 0.0251(2) 0.00200(18) 0.00595(18) 0.00911(18)
C1 0.0339(10) 0.0339(10) 0.0218(9) 0.0142(8) 0.0092(7) 0.0117(8)
C2 0.0417(11) 0.0416(11) 0.0236(9) 0.0060(9) 0.0047(8) 0.0101(8)
C3 0.0389(10) 0.0311(10) 0.0252(9) 0.0169(8) 0.0145(8) 0.0150(8)
C4 0.0469(12) 0.0354(10) 0.0307(10) 0.0186(9) 0.0217(9) 0.0227(8)
C5 0.0384(10) 0.0309(10) 0.0380(10) 0.0135(8) 0.0215(9) 0.0217(8)
C6 0.0295(9) 0.0271(9) 0.0303(9) 0.0105(8) 0.0136(8) 0.0154(8)
C7 0.0286(9) 0.0260(9) 0.0254(9) 0.0106(7) 0.0128(7) 0.0152(7)
C8 0.0289(9) 0.0253(9) 0.0259(9) 0.0108(7) 0.0130(7) 0.0142(7)
C9 0.0284(9) 0.0291(10) 0.0375(10) 0.0101(8) 0.0155(8) 0.0192(8)
C10 0.0342(11) 0.0384(11) 0.0344(11) 0.0035(9) 0.0031(9) 0.0119(9)
C11 0.081(2) 0.0746(19) 0.0469(15) -0.0151(16) -0.0070(14) 0.0343(14)
C12 0.0232(8) 0.0247(9) 0.0234(8) 0.0084(7) 0.0080(7) 0.0112(7)
C13 0.0271(9) 0.0285(9) 0.0274(9) 0.0062(7) 0.0087(7) 0.0142(8)
C14 0.0238(8) 0.0252(9) 0.0262(9) 0.0079(7) 0.0089(7) 0.0132(7)
C15 0.0237(8) 0.0304(9) 0.0245(9) 0.0092(7) 0.0106(7) 0.0134(7)
C16 0.0292(9) 0.0373(10) 0.0324(10) 0.0064(8) 0.0109(8) 0.0192(8)
C17 0.0368(11) 0.0576(13) 0.0302(10) 0.0093(10) 0.0127(9) 0.0273(10)
C18 0.0455(12) 0.0607(14) 0.0240(10) 0.0105(11) 0.0131(9) 0.0154(10)
C19 0.0517(13) 0.0411(12) 0.0286(10) 0.0077(10) 0.0113(9) 0.0074(9)
C20 0.0440(11) 0.0298(10) 0.0291(10) 0.0092(9) 0.0131(9) 0.0135(8)
N1 0.0289(8) 0.0265(8) 0.0200(7) 0.0079(6) 0.0082(6) 0.0110(6)
N2 0.0422(9) 0.0359(9) 0.0244(8) 0.0158(7) 0.0123(7) 0.0156(7)
N3 0.0284(8) 0.0236(7) 0.0220(7) 0.0065(6) 0.0079(6) 0.0111(6)
O1 0.0395(8) 0.0298(7) 0.0443(8) 0.0011(6) 0.0127(7) 0.0190(6)
O2 0.0359(7) 0.0298(7) 0.0307(7) 0.0000(6) 0.0049(6) 0.0148(6)

loop_
_atom_type_symbol
_atom_type_description
_atom_type_scat_dispersion_real
_atom_type_scat_dispersion_imag
_atom_type_scat_source
C C 0.0033 0.0016 'International Tables Vol C Tables 4.2.6.8 and 6.1.1.4'
H H 0.0000 0.0000 'International Tables Vol C Tables 4.2.6.8 and 6.1.1.4'
N N 0.0061 0.0033 'International Tables Vol C Tables 4.2.6.8 and 6.1.1.4'
O O 0.0106 0.0060 'International Tables Vol C Tables 4.2.6.8 and 6.1.1.4'
S S 0.1246 0.1234 'International Tables Vol C Tables 4.2.6.8 and 6.1.1.4'

loop_
_geom_angle_atom_site_label_1
_geom_angle_atom_site_label_2
_geom_angle_atom_site_label_3
_geom_angle
C13 S1 C12 88.61(8)
N2 C1 N1 112.84(16)
N2 C1 C2 123.53(16)
N1 C1 C2 123.60(16)
C1 C2 H2A 109.5
C1 C2 H2B 109.5
H2A C2 H2B 109.5
C1 C2 H2C 109.5
H2A C2 H2C 109.5
H2B C2 H2C 109.5
N2 C3 C4 129.56(16)
N2 C3 C8 110.72(16)
C4 C3 C8 119.72(17)
C5 C4 C3 118.58(16)
C5 C4 H4 120.7
C3 C4 H4 120.7
C4 C5 C6 121.16(17)
C4 C5 H5 119.4
C6 C5 H5 119.4
C7 C6 C5 121.03(17)
C7 C6 C9 120.57(16)
C5 C6 C9 118.36(16)
C8 C7 C6 116.93(15)
C8 C7 H7 121.5
C6 C7 H7 121.5
C7 C8 C3 122.56(16)
C7 C8 N1 132.74(15)
C3 C8 N1 104.70(15)
O1 C9 O2 122.95(18)
O1 C9 C6 124.57(17)
O2 C9 C6 112.48(15)
O2 C10 C11 106.65(17)
O2 C10 H10A 110.4
C11 C10 H10A 110.4
O2 C10 H10B 110.4
C11 C10 H10B 110.4
H10A C10 H10B 108.6
C10 C11 H11A 109.5
C10 C11 H11B 109.5
H11A C11 H11B 109.5
C10 C11 H11C 109.5
H11A C11 H11C 109.5
H11B C11 H11C 109.5
N3 C12 N1 120.33(15)
N3 C12 S1 115.25(13)
N1 C12 S1 124.41(13)
C14 C13 S1 110.76(13)
C14 C13 H13 124.6
S1 C13 H13 124.6
C13 C14 N3 114.64(15)
C13 C14 C15 127.17(16)
N3 C14 C15 118.18(15)
C16 C15 C20 118.75(16)
C16 C15 C14 121.34(16)
C20 C15 C14 119.91(15)
C17 C16 C15 120.09(18)
C17 C16 H16 120.0
C15 C16 H16 120.0
C18 C17 C16 120.83(18)
C18 C17 H17 119.6
C16 C17 H17 119.6
C17 C18 C19 119.61(18)
C17 C18 H18 120.2
C19 C18 H18 120.2
C20 C19 C18 120.0(2)
C20 C19 H19 120.0
C18 C19 H19 120.0
C19 C20 C15 120.68(18)
C19 C20 H20 119.7
C15 C20 H20 119.7
C1 N1 C12 129.54(15)
C1 N1 C8 106.00(14)
C12 N1 C8 123.98(14)
C1 N2 C3 105.72(15)
C12 N3 C14 110.72(15)
C9 O2 C10 116.61(15)

loop_
_geom_bond_atom_site_label_1
_geom_bond_atom_site_label_2
_geom_bond_distance
S1 C13 1.7118(18)
S1 C12 1.7348(17)
C1 N2 1.303(2)
C1 N1 1.396(2)
C1 C2 1.487(3)
C2 H2A 0.9800
C2 H2B 0.9800
C2 H2C 0.9800
C3 N2 1.390(2)
C3 C4 1.399(3)
C3 C8 1.399(2)
C4 C5 1.371(3)
C4 H4 0.9500
C5 C6 1.410(2)
C5 H5 0.9500
C6 C7 1.395(2)
C6 C9 1.481(3)
C7 C8 1.384(2)
C7 H7 0.9500
C8 N1 1.407(2)
C9 O1 1.211(2)
C9 O2 1.339(2)
C10 O2 1.449(2)
C10 C11 1.486(3)
C10 H10A 0.9900
C10 H10B 0.9900
C11 H11A 0.9800
C11 H11B 0.9800
C11 H11C 0.9800
C12 N3 1.292(2)
C12 N1 1.406(2)
C13 C14 1.360(2)
C13 H13 0.9500
C14 N3 1.383(2)
C14 C15 1.476(2)
C15 C16 1.395(2)
C15 C20 1.398(3)
C16 C17 1.386(3)
C16 H16 0.9500
C17 C18 1.378(3)
C17 H17 0.9500
C18 C19 1.389(3)
C18 H18 0.9500
C19 C20 1.384(3)
C19 H19 0.9500
C20 H20 0.9500

loop_
_geom_hbond_atom_site_label_D
_geom_hbond_atom_site_label_H
_geom_hbond_atom_site_label_A
_geom_hbond_site_symmetry_A
_geom_hbond_distance_DH
_geom_hbond_distance_HA
_geom_hbond_distance_DA
_geom_hbond_angle_DHA
C13 H13 O1 1_445 0.95 2.35 3.283(2) 166
C16 H16 O1 1_445 0.95 2.44 3.307(3) 151

loop_
_geom_torsion_atom_site_label_1
_geom_torsion_atom_site_label_2
_geom_torsion_atom_site_label_3
_geom_torsion_atom_site_label_4
_geom_torsion
N2 C3 C4 C5 -179.36(18)
C8 C3 C4 C5 0.7(3)
C3 C4 C5 C6 0.9(3)
C4 C5 C6 C7 -1.6(3)
C4 C5 C6 C9 -179.29(16)
C5 C6 C7 C8 0.7(2)
C9 C6 C7 C8 178.32(15)
C6 C7 C8 C3 0.9(3)
C6 C7 C8 N1 -179.73(17)
N2 C3 C8 C7 178.39(16)
C4 C3 C8 C7 -1.7(3)
N2 C3 C8 N1 -1.10(19)
C4 C3 C8 N1 178.81(16)
C7 C6 C9 O1 -170.71(17)
C5 C6 C9 O1 7.0(3)
C7 C6 C9 O2 9.0(2)
C5 C6 C9 O2 -173.34(15)
C13 S1 C12 N3 0.32(14)
C13 S1 C12 N1 179.60(15)
C12 S1 C13 C14 -0.89(13)
S1 C13 C14 N3 1.30(19)
S1 C13 C14 C15 -179.55(14)
C13 C14 C15 C16 11.1(3)
N3 C14 C15 C16 -169.78(16)
C13 C14 C15 C20 -169.58(18)
N3 C14 C15 C20 9.5(2)
C20 C15 C16 C17 0.9(3)
C14 C15 C16 C17 -179.74(16)
C15 C16 C17 C18 0.1(3)
C16 C17 C18 C19 -1.0(3)
C17 C18 C19 C20 0.8(3)
C18 C19 C20 C15 0.3(3)
C16 C15 C20 C19 -1.1(3)
C14 C15 C20 C19 179.53(18)
N2 C1 N1 C12 171.17(16)
C2 C1 N1 C12 -10.8(3)
N2 C1 N1 C8 -1.0(2)
C2 C1 N1 C8 176.99(17)
N3 C12 N1 C1 -165.96(16)
S1 C12 N1 C1 14.8(2)
N3 C12 N1 C8 5.0(2)
S1 C12 N1 C8 -174.28(13)
C7 C8 N1 C1 -178.19(18)
C3 C8 N1 C1 1.23(18)
C7 C8 N1 C12 9.1(3)
C3 C8 N1 C12 -171.50(15)
N1 C1 N2 C3 0.3(2)
C2 C1 N2 C3 -177.68(17)
C4 C3 N2 C1 -179.39(19)
C8 C3 N2 C1 0.5(2)
N1 C12 N3 C14 -178.97(14)
S1 C12 N3 C14 0.34(19)
C13 C14 N3 C12 -1.1(2)
C15 C14 N3 C12 179.71(14)
O1 C9 O2 C10 2.3(3)
C6 C9 O2 C10 -177.43(15)
C11 C10 O2 C9 -173.47(19)

loop_
_cod_related_entry_id
_cod_related_entry_database
_cod_related_entry_code
1 ChemSpider 21123728
